data_4330427
loop_
_publ_author_name
'Caroline T. Saouma'
'Connie C. Lu'
'Jonas C. Peters'

_publ_section_title
;
 Mononuclear Five- and Six-Coordinate Iron Hydrazido and Hydrazine Species
;
_journal_name_full 'Inorganic Chemistry'
_journal_page_first 10043
_journal_page_last 10054
_journal_paper_doi 10.1021/ic301704f
_journal_volume 51
_journal_year 2012
_chemical_formula_sum 'C55.5 H60 B Fe N2 O2 P3'
_chemical_formula_weight 946.62
_chemical_name_systematic
; 
 ? 
;
_space_group_IT_number 2
_symmetry_cell_setting triclinic
_symmetry_space_group_name_Hall '-P 1'
_symmetry_space_group_name_H-M 'P -1'
_atom_sites_solution_hydrogens geom
_atom_sites_solution_primary direct
_atom_sites_solution_secondary difmap
_audit_creation_method SHELXL-97
_cell_angle_alpha 68.4530(10)
_cell_angle_beta 69.9450(10)
_cell_angle_gamma 64.3070(10)
_cell_formula_units_Z 2
_cell_length_a 12.74930(10)
_cell_length_b 13.26200(10)
_cell_length_c 17.4092(2)
_cell_measurement_reflns_used 9951
_cell_measurement_temperature 100(2)
_cell_measurement_theta_max 69.03
_cell_measurement_theta_min 2.80
_cell_volume 2407.19(5)
_computing_cell_refinement 'SAINT 7.46A (Bruker-AXS, 2008)'
_computing_data_collection 'APEX2 3.0 (Bruker-AXS, 2008)'
_computing_data_reduction 'SAINT 7.46A (Bruker-AXS, 2008)'
_computing_molecular_graphics 'Bruker SHELXTL'
_computing_publication_material 'Bruker SHELXTL'
_computing_structure_refinement 'SHELXL-97 (Sheldrick, 2008)'
_computing_structure_solution 'SHELXS-97 (Sheldrick, 2008)'
_diffrn_ambient_temperature 100(2)
_diffrn_detector_area_resol_mean 8.3
_diffrn_measured_fraction_theta_full 0.971
_diffrn_measured_fraction_theta_max 0.971
_diffrn_measurement_device_type 'Bruker Smart APEX CCD'
_diffrn_measurement_method 'omega and phi scans'
_diffrn_radiation_monochromator graphite
_diffrn_radiation_source 'fine-focus sealed tube'
_diffrn_radiation_type CuK\a
_diffrn_radiation_wavelength 1.54178
_diffrn_reflns_av_R_equivalents 0.0446
_diffrn_reflns_av_sigmaI/netI 0.0428
_diffrn_reflns_limit_h_max 14
_diffrn_reflns_limit_h_min -14
_diffrn_reflns_limit_k_max 15
_diffrn_reflns_limit_k_min -15
_diffrn_reflns_limit_l_max 20
_diffrn_reflns_limit_l_min -20
_diffrn_reflns_number 26019
_diffrn_reflns_theta_full 63.68
_diffrn_reflns_theta_max 63.68
_diffrn_reflns_theta_min 2.80
_exptl_absorpt_coefficient_mu 3.794
_exptl_absorpt_correction_T_max 0.9280
_exptl_absorpt_correction_T_min 0.3586
_exptl_absorpt_correction_type multi-scan
_exptl_absorpt_process_details 'SADABS (Sheldrick, 2008)'
_exptl_crystal_colour blue
_exptl_crystal_density_diffrn 1.306
_exptl_crystal_description plate
_exptl_crystal_F_000 998
_exptl_crystal_size_max 0.34
_exptl_crystal_size_mid 0.13
_exptl_crystal_size_min 0.02
_refine_diff_density_max 0.529
_refine_diff_density_min -0.265
_refine_diff_density_rms 0.056
_refine_ls_extinction_method none
_refine_ls_goodness_of_fit_ref 1.030
_refine_ls_hydrogen_treatment mixed
_refine_ls_matrix_type full
_refine_ls_number_parameters 674
_refine_ls_number_reflns 7698
_refine_ls_number_restraints 1297
_refine_ls_restrained_S_all 0.957
_refine_ls_R_factor_all 0.0505
_refine_ls_R_factor_gt 0.0389
_refine_ls_shift/su_max 0.001
_refine_ls_shift/su_mean 0.000
_refine_ls_structure_factor_coef Fsqd
_refine_ls_weighting_details 'calc w=1/[\s^2^(Fo^2^)+(0.0502P)^2^+1.3178P] where P=(Fo^2^+2Fc^2^)/3'
_refine_ls_weighting_scheme calc
_refine_ls_wR_factor_gt 0.0908
_refine_ls_wR_factor_ref 0.0972
_reflns_number_gt 6534
_reflns_number_total 7698
_reflns_threshold_expression >2sigma(I)
_cod_data_source_file ic301704f_si_002_05.cif
_cod_data_source_block 8
_cod_original_cell_volume 2407.19(4)
_cod_original_formula_sum 'C55.50 H60 B Fe N2 O2 P3'
_cod_database_code 4330427

loop_
_symmetry_equiv_pos_as_xyz
'x, y, z'
'-x, -y, -z'

loop_
_atom_site_label
_atom_site_type_symbol
_atom_site_fract_x
_atom_site_fract_y
_atom_site_fract_z
_atom_site_U_iso_or_equiv
_atom_site_adp_type
_atom_site_occupancy
_atom_site_symmetry_multiplicity
_atom_site_calc_flag
_atom_site_refinement_flags
_atom_site_disorder_assembly
_atom_site_disorder_group
Fe1 Fe 0.66710(3) 0.72090(3) 0.37738(2) 0.01073(10) Uani 1 1 d U . .
O1 O 0.75308(14) 0.68290(13) 0.47201(10) 0.0147(3) Uani 1 1 d U . .
C46 C 0.7256(2) 0.59219(19) 0.50823(15) 0.0149(5) Uani 1 1 d U . .
C47 C 0.7536(2) 0.5166(2) 0.59236(16) 0.0209(5) Uani 1 1 d U . .
H47A H 0.6823 0.5009 0.6306 0.031 Uiso 1 1 calc R . .
H47B H 0.7789 0.5561 0.6166 0.031 Uiso 1 1 calc R . .
H47C H 0.8178 0.4434 0.5849 0.031 Uiso 1 1 calc R . .
O2 O 0.67188(14) 0.56892(13) 0.47133(10) 0.0160(3) Uani 1 1 d U . .
N1 N 0.51079(17) 0.78826(16) 0.46039(12) 0.0139(4) Uani 1 1 d DU . .
H1N H 0.484(2) 0.7291(18) 0.4862(15) 0.017 Uiso 1 1 d D . .
H2N H 0.459(2) 0.8455(18) 0.4297(15) 0.017 Uiso 1 1 d D . .
N2 N 0.51567(19) 0.83267(18) 0.52327(13) 0.0180(4) Uani 1 1 d DU . .
H3N H 0.5800(19) 0.7790(19) 0.5457(17) 0.022 Uiso 1 1 d D . .
H4N H 0.4480(18) 0.839(2) 0.5635(14) 0.022 Uiso 1 1 d D . .
B1 B 0.7336(2) 0.7961(2) 0.15194(17) 0.0158(5) Uani 1 1 d DU . .
C1 C 0.7700(2) 0.8354(2) 0.04868(15) 0.0165(5) Uani 1 1 d DU . .
C2 C 0.6896(2) 0.8804(2) -0.00400(16) 0.0221(5) Uani 1 1 d DU . .
H2 H 0.6100 0.8824 0.0207 0.027 Uiso 1 1 calc R . .
C3 C 0.7226(3) 0.9222(2) -0.09141(16) 0.0277(6) Uani 1 1 d DU . .
H3 H 0.6653 0.9521 -0.1250 0.033 Uiso 1 1 calc R . .
C4 C 0.8373(3) 0.9205(2) -0.12960(17) 0.0306(6) Uani 1 1 d DU . .
H4 H 0.8596 0.9494 -0.1891 0.037 Uiso 1 1 calc R . .
C5 C 0.9198(3) 0.8755(3) -0.07918(17) 0.0324(7) Uani 1 1 d DU . .
H5 H 0.9995 0.8732 -0.1044 0.039 Uiso 1 1 calc R . .
C6 C 0.8861(2) 0.8339(2) 0.00770(16) 0.0249(6) Uani 1 1 d DU . .
H6 H 0.9441 0.8032 0.0407 0.030 Uiso 1 1 calc R . .
C7 C 0.7545(2) 0.88752(19) 0.18507(14) 0.0131(5) Uani 1 1 d DU . .
H7A H 0.7280 0.9661 0.1470 0.016 Uiso 1 1 calc R . .
H7B H 0.8410 0.8642 0.1807 0.016 Uiso 1 1 calc R . .
P1 P 0.67588(5) 0.89365(5) 0.29304(4) 0.01163(13) Uani 1 1 d DU . .
C10 C 0.5343(2) 1.01911(19) 0.28184(15) 0.0143(5) Uani 1 1 d DU . .
C11 C 0.5037(2) 1.0826(2) 0.20365(15) 0.0169(5) Uani 1 1 d DU . .
H11 H 0.5544 1.0592 0.1540 0.020 Uiso 1 1 calc R . .
C12 C 0.4006(2) 1.1791(2) 0.19756(16) 0.0204(5) Uani 1 1 d DU . .
H12 H 0.3809 1.2207 0.1439 0.024 Uiso 1 1 calc R . .
C13 C 0.3259(2) 1.2158(2) 0.26899(16) 0.0208(5) Uani 1 1 d DU . .
H13 H 0.2555 1.2824 0.2645 0.025 Uiso 1 1 calc R . .
C14 C 0.3553(2) 1.1539(2) 0.34739(15) 0.0179(5) Uani 1 1 d DU . .
H14 H 0.3044 1.1782 0.3967 0.021 Uiso 1 1 calc R . .
C15 C 0.4587(2) 1.0568(2) 0.35393(15) 0.0166(5) Uani 1 1 d DU . .
H15 H 0.4783 1.0156 0.4077 0.020 Uiso 1 1 calc R . .
C16 C 0.7443(2) 0.96405(19) 0.32651(14) 0.0135(5) Uani 1 1 d DU . .
C17 C 0.7328(2) 0.94928(19) 0.41182(15) 0.0157(5) Uani 1 1 d DU . .
H17 H 0.6904 0.9017 0.4531 0.019 Uiso 1 1 calc R . .
C18 C 0.7824(2) 1.00306(19) 0.43779(15) 0.0162(5) Uani 1 1 d DU . .
H18 H 0.7736 0.9924 0.4964 0.019 Uiso 1 1 calc R . .
C19 C 0.8446(2) 1.0723(2) 0.37784(15) 0.0179(5) Uani 1 1 d DU . .
H19 H 0.8798 1.1083 0.3952 0.021 Uiso 1 1 calc R . .
C20 C 0.8553(2) 1.0887(2) 0.29278(16) 0.0222(5) Uani 1 1 d DU . .
H20 H 0.8971 1.1370 0.2518 0.027 Uiso 1 1 calc R . .
C21 C 0.8057(2) 1.0354(2) 0.26645(15) 0.0195(5) Uani 1 1 d DU . .
H21 H 0.8135 1.0474 0.2078 0.023 Uiso 1 1 calc R . .
C8 C 0.5931(2) 0.80011(19) 0.18630(14) 0.0148(5) Uani 1 1 d DU . .
H8A H 0.5770 0.7662 0.1514 0.018 Uiso 1 1 calc R . .
H8B H 0.5385 0.8817 0.1796 0.018 Uiso 1 1 calc R . .
P2 P 0.56388(5) 0.72077(5) 0.29691(4) 0.01224(13) Uani 1 1 d DU . .
C22 C 0.5751(2) 0.57874(19) 0.29228(15) 0.0153(5) Uani 1 1 d DU . .
C23 C 0.5193(2) 0.5757(2) 0.23669(15) 0.0196(5) Uani 1 1 d DU . .
H23 H 0.4771 0.6459 0.2017 0.024 Uiso 1 1 calc R . .
C24 C 0.5255(2) 0.4708(2) 0.23251(17) 0.0245(6) Uani 1 1 d DU . .
H24 H 0.4876 0.4695 0.1946 0.029 Uiso 1 1 calc R . .
C25 C 0.5869(2) 0.3675(2) 0.28351(16) 0.0236(6) Uani 1 1 d DU . .
H25 H 0.5928 0.2955 0.2798 0.028 Uiso 1 1 calc R . .
C26 C 0.6396(2) 0.3706(2) 0.34000(16) 0.0215(5) Uani 1 1 d DU . .
H26 H 0.6803 0.3004 0.3758 0.026 Uiso 1 1 calc R . .
C27 C 0.6335(2) 0.4754(2) 0.34468(15) 0.0178(5) Uani 1 1 d DU . .
H27 H 0.6695 0.4764 0.3839 0.021 Uiso 1 1 calc R . .
C28 C 0.40228(19) 0.77649(19) 0.34181(14) 0.0143(5) Uani 1 1 d DU . .
C29 C 0.3304(2) 0.89203(19) 0.31543(15) 0.0153(5) Uani 1 1 d DU . .
H29 H 0.3622 0.9426 0.2676 0.018 Uiso 1 1 calc R . .
C30 C 0.2129(2) 0.9336(2) 0.35848(15) 0.0183(5) Uani 1 1 d DU . .
H30 H 0.1647 1.0121 0.3393 0.022 Uiso 1 1 calc R . .
C31 C 0.1653(2) 0.8614(2) 0.42940(15) 0.0185(5) Uani 1 1 d DU . .
H31 H 0.0854 0.8906 0.4594 0.022 Uiso 1 1 calc R . .
C32 C 0.2357(2) 0.7461(2) 0.45615(15) 0.0178(5) Uani 1 1 d DU . .
H32 H 0.2037 0.6961 0.5044 0.021 Uiso 1 1 calc R . .
C33 C 0.3525(2) 0.7040(2) 0.41246(15) 0.0158(5) Uani 1 1 d DU . .
H33 H 0.3995 0.6249 0.4307 0.019 Uiso 1 1 calc R . .
C9 C 0.8224(2) 0.66026(19) 0.18697(14) 0.0139(5) Uani 1 1 d DU . .
H9A H 0.9020 0.6458 0.1480 0.017 Uiso 1 1 calc R . .
H9B H 0.7886 0.6055 0.1873 0.017 Uiso 1 1 calc R . .
P3 P 0.83848(5) 0.63466(5) 0.29301(4) 0.01190(13) Uani 1 1 d DU . .
C34 C 0.9694(2) 0.67422(19) 0.27429(15) 0.0148(5) Uani 1 1 d DU . .
C35 C 0.9696(2) 0.73456(19) 0.32473(15) 0.0174(5) Uani 1 1 d DU . .
H35 H 0.9037 0.7528 0.3704 0.021 Uiso 1 1 calc R . .
C36 C 1.0663(2) 0.7685(2) 0.30857(16) 0.0220(5) Uani 1 1 d DU . .
H36 H 1.0649 0.8117 0.3423 0.026 Uiso 1 1 calc R . .
C37 C 1.1635(2) 0.7398(2) 0.24419(17) 0.0263(6) Uani 1 1 d DU . .
H37 H 1.2284 0.7643 0.2327 0.032 Uiso 1 1 calc R . .
C38 C 1.1666(2) 0.6747(2) 0.19591(16) 0.0243(6) Uani 1 1 d DU . .
H38 H 1.2350 0.6521 0.1529 0.029 Uiso 1 1 calc R . .
C39 C 1.0695(2) 0.6429(2) 0.21066(15) 0.0199(5) Uani 1 1 d DU . .
H39 H 1.0715 0.5995 0.1770 0.024 Uiso 1 1 calc R . .
C40 C 0.9143(2) 0.47699(19) 0.33287(14) 0.0140(5) Uani 1 1 d DU . .
C41 C 0.9287(2) 0.3963(2) 0.29328(15) 0.0171(5) Uani 1 1 d DU . .
H41 H 0.8936 0.4210 0.2464 0.021 Uiso 1 1 calc R . .
C42 C 0.9941(2) 0.2800(2) 0.32186(16) 0.0185(5) Uani 1 1 d DU . .
H42 H 1.0050 0.2259 0.2936 0.022 Uiso 1 1 calc R . .
C43 C 1.0435(2) 0.2425(2) 0.39171(15) 0.0184(5) Uani 1 1 d DU . .
H43 H 1.0869 0.1627 0.4118 0.022 Uiso 1 1 calc R . .
C44 C 1.0294(2) 0.3219(2) 0.43199(15) 0.0180(5) Uani 1 1 d DU . .
H44 H 1.0632 0.2966 0.4797 0.022 Uiso 1 1 calc R . .
C45 C 0.9658(2) 0.4384(2) 0.40246(15) 0.0158(5) Uani 1 1 d DU . .
H45 H 0.9570 0.4927 0.4298 0.019 Uiso 1 1 calc R . .
C100 C 1.2937(17) 0.8481(18) 0.015(2) 0.033(3) Uani 0.524(18) 1 d PDU A 1
H100 H 1.2703 0.9147 0.0343 0.039 Uiso 0.524(18) 1 calc PR A 1
C101 C 1.2156(12) 0.8353(13) -0.0159(12) 0.032(3) Uani 0.524(18) 1 d PDU A 1
H101 H 1.1388 0.8929 -0.0186 0.039 Uiso 0.524(18) 1 calc PR A 1
C102 C 1.2502(11) 0.7378(10) -0.0429(6) 0.039(2) Uani 0.524(18) 1 d PDU A 1
H102 H 1.1968 0.7286 -0.0645 0.047 Uiso 0.524(18) 1 calc PR A 1
C103 C 1.3614(12) 0.6533(8) -0.0389(7) 0.047(3) Uani 0.524(18) 1 d PDU A 1
H103 H 1.3839 0.5860 -0.0570 0.057 Uiso 0.524(18) 1 calc PR A 1
C104 C 1.4404(9) 0.6667(10) -0.0083(9) 0.048(4) Uani 0.524(18) 1 d PDU A 1
H104 H 1.5173 0.6092 -0.0057 0.057 Uiso 0.524(18) 1 calc PR A 1
C105 C 1.4059(12) 0.7648(13) 0.0183(9) 0.040(3) Uani 0.524(18) 1 d PDU A 1
H105 H 1.4597 0.7750 0.0390 0.048 Uiso 0.524(18) 1 calc PR A 1
C300 C 1.3808(13) 0.8004(12) 0.0351(8) 0.029(3) Uani 0.476(18) 1 d PDU A 2
H300 H 1.4033 0.8300 0.0666 0.034 Uiso 0.476(18) 1 calc PR A 2
C301 C 1.4579(11) 0.7007(11) 0.0102(7) 0.043(3) Uani 0.476(18) 1 d PDU A 2
H301 H 1.5342 0.6622 0.0239 0.052 Uiso 0.476(18) 1 calc PR A 2
C302 C 1.4242(19) 0.6566(11) -0.0349(9) 0.055(4) Uani 0.476(18) 1 d PDU A 2
H302 H 1.4774 0.5876 -0.0514 0.066 Uiso 0.476(18) 1 calc PR A 2
C303 C 1.3147(18) 0.7118(13) -0.0557(7) 0.054(3) Uani 0.476(18) 1 d PDU A 2
H303 H 1.2921 0.6821 -0.0871 0.065 Uiso 0.476(18) 1 calc PR A 2
C304 C 1.2376(14) 0.8116(16) -0.0301(13) 0.036(3) Uani 0.476(18) 1 d PDU A 2
H304 H 1.1609 0.8494 -0.0431 0.043 Uiso 0.476(18) 1 calc PR A 2
C305 C 1.2705(19) 0.857(2) 0.014(2) 0.032(3) Uani 0.476(18) 1 d PDU A 2
H305 H 1.2176 0.9266 0.0295 0.039 Uiso 0.476(18) 1 calc PR A 2
C200 C 1.1779(11) 0.4232(10) 0.0615(8) 0.077(4) Uani 0.50 1 d PDU B -1
H20A H 1.1293 0.4261 0.1187 0.115 Uiso 0.50 1 calc PR B -1
H20B H 1.2460 0.4457 0.0519 0.115 Uiso 0.50 1 calc PR B -1
H20C H 1.2069 0.3442 0.0556 0.115 Uiso 0.50 1 calc PR B -1
C201 C 1.1021(7) 0.5069(8) -0.0037(6) 0.062(2) Uani 0.50 1 d PDU B -1
H20D H 1.0814 0.5875 -0.0027 0.074 Uiso 0.50 1 calc PR B -1
H20E H 1.1488 0.4984 -0.0610 0.074 Uiso 0.50 1 calc PR B -1
C202 C 0.9887(11) 0.4829(15) 0.0151(9) 0.061(4) Uani 0.50 1 d PDU B -1
H20F H 0.9440 0.4873 0.0736 0.073 Uiso 0.50 1 calc PR B -1
H20G H 1.0092 0.4037 0.0111 0.073 Uiso 0.50 1 calc PR B -1
C203 C 0.9111(7) 0.5701(7) -0.0468(5) 0.0548(19) Uani 0.50 1 d PDU B -1
H20H H 0.9550 0.5661 -0.1055 0.066 Uiso 0.50 1 calc PR B -1
H20I H 0.8892 0.6496 -0.0427 0.066 Uiso 0.50 1 calc PR B -1
C204 C 0.7964(11) 0.5403(13) -0.0243(9) 0.088(5) Uani 0.50 1 d PDU B -1
H20J H 0.8193 0.4582 -0.0205 0.131 Uiso 0.50 1 calc PR B -1
H20K H 0.7507 0.5879 -0.0684 0.131 Uiso 0.50 1 calc PR B -1
H20L H 0.7474 0.5562 0.0302 0.131 Uiso 0.50 1 calc PR B -1

loop_
_atom_site_aniso_label
_atom_site_aniso_U_11
_atom_site_aniso_U_22
_atom_site_aniso_U_33
_atom_site_aniso_U_23
_atom_site_aniso_U_13
_atom_site_aniso_U_12
Fe1 0.01109(19) 0.01124(18) 0.00986(19) -0.00209(14) -0.00210(13) -0.00461(15)
O1 0.0155(9) 0.0165(8) 0.0132(8) -0.0020(6) -0.0042(6) -0.0074(7)
C46 0.0100(12) 0.0130(11) 0.0179(12) -0.0052(9) -0.0015(9) -0.0010(10)
C47 0.0209(14) 0.0217(13) 0.0180(13) -0.0003(10) -0.0063(10) -0.0079(11)
O2 0.0174(9) 0.0154(8) 0.0149(8) -0.0020(7) -0.0024(6) -0.0079(7)
N1 0.0160(11) 0.0138(10) 0.0132(10) -0.0044(8) -0.0020(8) -0.0065(9)
N2 0.0165(11) 0.0216(11) 0.0158(11) -0.0077(9) -0.0013(8) -0.0061(10)
B1 0.0153(14) 0.0175(13) 0.0149(14) -0.0048(11) -0.0028(10) -0.0059(12)
C1 0.0210(13) 0.0147(11) 0.0136(12) -0.0048(9) -0.0026(9) -0.0061(10)
C2 0.0259(14) 0.0259(13) 0.0181(13) -0.0026(11) -0.0057(10) -0.0142(12)
C3 0.0365(16) 0.0329(15) 0.0180(14) 0.0004(11) -0.0126(11) -0.0168(13)
C4 0.0417(17) 0.0363(15) 0.0109(13) -0.0025(11) -0.0037(11) -0.0158(14)
C5 0.0254(15) 0.0469(17) 0.0180(14) -0.0039(13) 0.0016(11) -0.0153(14)
C6 0.0219(14) 0.0347(15) 0.0152(13) -0.0046(11) -0.0053(10) -0.0080(12)
C7 0.0128(12) 0.0139(11) 0.0107(11) -0.0019(9) -0.0012(9) -0.0050(10)
P1 0.0125(3) 0.0118(3) 0.0111(3) -0.0023(2) -0.0027(2) -0.0051(2)
C10 0.0150(12) 0.0119(11) 0.0173(12) -0.0007(9) -0.0051(9) -0.0073(10)
C11 0.0170(13) 0.0190(12) 0.0152(12) -0.0035(10) -0.0025(9) -0.0083(11)
C12 0.0205(14) 0.0204(12) 0.0183(13) 0.0018(10) -0.0074(10) -0.0087(11)
C13 0.0134(13) 0.0163(12) 0.0268(14) -0.0015(10) -0.0055(10) -0.0025(11)
C14 0.0156(13) 0.0201(12) 0.0180(13) -0.0071(10) 0.0005(9) -0.0077(11)
C15 0.0202(13) 0.0178(12) 0.0147(12) -0.0013(9) -0.0052(9) -0.0105(11)
C16 0.0110(12) 0.0127(11) 0.0171(12) -0.0056(9) -0.0028(9) -0.0032(10)
C17 0.0156(12) 0.0118(11) 0.0175(12) -0.0030(9) -0.0022(9) -0.0047(10)
C18 0.0136(12) 0.0165(11) 0.0161(12) -0.0046(9) -0.0051(9) -0.0015(10)
C19 0.0150(13) 0.0199(12) 0.0221(13) -0.0092(10) -0.0038(10) -0.0063(11)
C20 0.0240(14) 0.0249(13) 0.0206(13) -0.0045(11) 0.0010(10) -0.0169(12)
C21 0.0242(14) 0.0216(12) 0.0145(12) -0.0043(10) -0.0022(10) -0.0115(11)
C8 0.0166(12) 0.0157(11) 0.0127(12) -0.0027(9) -0.0046(9) -0.0059(10)
P2 0.0122(3) 0.0128(3) 0.0119(3) -0.0023(2) -0.0028(2) -0.0052(2)
C22 0.0137(12) 0.0169(11) 0.0163(12) -0.0063(9) 0.0010(9) -0.0079(10)
C23 0.0219(14) 0.0214(12) 0.0177(13) -0.0040(10) -0.0067(10) -0.0086(11)
C24 0.0304(15) 0.0296(14) 0.0230(14) -0.0099(11) -0.0053(11) -0.0169(13)
C25 0.0279(15) 0.0216(13) 0.0251(14) -0.0103(11) 0.0015(11) -0.0141(12)
C26 0.0207(14) 0.0177(12) 0.0233(14) -0.0042(10) -0.0021(10) -0.0074(11)
C27 0.0142(12) 0.0211(12) 0.0188(13) -0.0068(10) -0.0008(9) -0.0075(11)
C28 0.0115(12) 0.0198(12) 0.0153(12) -0.0058(9) -0.0032(9) -0.0074(10)
C29 0.0197(13) 0.0172(11) 0.0125(12) -0.0030(9) -0.0055(9) -0.0089(10)
C30 0.0177(13) 0.0174(12) 0.0228(13) -0.0090(10) -0.0085(10) -0.0026(10)
C31 0.0142(12) 0.0265(13) 0.0184(13) -0.0097(10) -0.0030(9) -0.0076(11)
C32 0.0176(13) 0.0228(12) 0.0156(12) -0.0039(10) -0.0022(9) -0.0114(11)
C33 0.0144(12) 0.0165(11) 0.0190(13) -0.0040(10) -0.0058(9) -0.0065(10)
C9 0.0139(12) 0.0154(11) 0.0119(11) -0.0037(9) -0.0019(9) -0.0052(10)
P3 0.0118(3) 0.0127(3) 0.0114(3) -0.0029(2) -0.0025(2) -0.0047(2)
C34 0.0134(12) 0.0133(11) 0.0164(12) 0.0000(9) -0.0055(9) -0.0051(10)
C35 0.0170(13) 0.0164(12) 0.0171(13) -0.0009(10) -0.0073(9) -0.0045(10)
C36 0.0243(14) 0.0194(12) 0.0273(14) -0.0024(11) -0.0152(11) -0.0078(11)
C37 0.0229(14) 0.0269(14) 0.0310(15) 0.0050(12) -0.0115(11) -0.0165(12)
C38 0.0153(13) 0.0301(14) 0.0202(14) -0.0007(11) -0.0017(10) -0.0079(12)
C39 0.0197(13) 0.0224(13) 0.0169(13) -0.0027(10) -0.0041(10) -0.0087(11)
C40 0.0096(12) 0.0136(11) 0.0157(12) -0.0012(9) 0.0001(9) -0.0056(10)
C41 0.0132(12) 0.0208(12) 0.0169(12) -0.0051(10) -0.0019(9) -0.0063(10)
C42 0.0159(13) 0.0163(12) 0.0239(13) -0.0073(10) -0.0014(10) -0.0068(10)
C43 0.0102(12) 0.0131(11) 0.0238(13) -0.0020(10) 0.0001(9) -0.0021(10)
C44 0.0152(13) 0.0215(12) 0.0143(12) -0.0003(10) -0.0034(9) -0.0073(11)
C45 0.0138(12) 0.0175(12) 0.0154(12) -0.0037(10) -0.0005(9) -0.0073(10)
C100 0.051(8) 0.028(5) 0.021(5) 0.004(4) -0.007(7) -0.024(5)
C101 0.038(5) 0.027(5) 0.023(6) -0.001(3) -0.006(4) -0.009(3)
C102 0.055(6) 0.032(5) 0.029(4) -0.002(3) -0.015(4) -0.016(5)
C103 0.060(7) 0.037(5) 0.031(4) -0.011(4) -0.005(4) -0.007(5)
C104 0.037(4) 0.037(6) 0.044(10) 0.005(5) 0.000(4) -0.011(4)
C105 0.037(6) 0.045(9) 0.036(7) 0.006(5) -0.006(6) -0.028(6)
C300 0.036(6) 0.025(6) 0.019(5) -0.001(3) -0.002(4) -0.012(5)
C301 0.045(6) 0.037(6) 0.022(4) -0.006(4) 0.005(4) -0.002(4)
C302 0.089(9) 0.030(4) 0.034(7) -0.014(4) -0.007(6) -0.010(6)
C303 0.086(11) 0.046(7) 0.032(5) -0.009(5) -0.012(6) -0.027(8)
C304 0.051(7) 0.041(8) 0.025(7) -0.003(5) -0.005(6) -0.030(5)
C305 0.034(6) 0.030(5) 0.031(6) 0.000(5) -0.008(6) -0.015(4)
C200 0.081(8) 0.063(7) 0.083(9) -0.038(7) -0.035(7) 0.007(6)
C201 0.060(5) 0.060(5) 0.067(6) -0.023(5) -0.023(4) -0.010(4)
C202 0.069(6) 0.060(9) 0.054(10) -0.039(7) -0.018(6) 0.000(5)
C203 0.054(5) 0.044(4) 0.044(4) -0.003(4) -0.015(4) -0.001(4)
C204 0.065(7) 0.082(9) 0.101(12) -0.008(8) -0.024(7) -0.021(6)

loop_
_atom_type_symbol
_atom_type_description
_atom_type_scat_dispersion_real
_atom_type_scat_dispersion_imag
_atom_type_scat_source
C C 0.0181 0.0091 'International Tables Vol C Tables 4.2.6.8 and 6.1.1.4'
H H 0.0000 0.0000 'International Tables Vol C Tables 4.2.6.8 and 6.1.1.4'
B B 0.0090 0.0039 'International Tables Vol C Tables 4.2.6.8 and 6.1.1.4'
N N 0.0311 0.0180 'International Tables Vol C Tables 4.2.6.8 and 6.1.1.4'
O O 0.0492 0.0322 'International Tables Vol C Tables 4.2.6.8 and 6.1.1.4'
P P 0.2955 0.4335 'International Tables Vol C Tables 4.2.6.8 and 6.1.1.4'
Fe Fe -1.1336 3.1974 'International Tables Vol C Tables 4.2.6.8 and 6.1.1.4'

loop_
_geom_angle_atom_site_label_1
_geom_angle_atom_site_label_2
_geom_angle_atom_site_label_3
_geom_angle
O2 Fe1 N1 82.14(7)
O2 Fe1 O1 63.29(6)
N1 Fe1 O1 86.05(7)
O2 Fe1 P2 101.89(5)
N1 Fe1 P2 90.83(6)
O1 Fe1 P2 165.13(5)
O2 Fe1 P1 168.20(5)
N1 Fe1 P1 95.44(6)
O1 Fe1 P1 105.10(5)
P2 Fe1 P1 89.66(2)
O2 Fe1 P3 93.78(5)
N1 Fe1 P3 175.90(6)
O1 Fe1 P3 92.53(5)
P2 Fe1 P3 89.57(2)
P1 Fe1 P3 88.64(2)
O2 Fe1 C46 31.57(7)
N1 Fe1 C46 82.00(8)
O1 Fe1 C46 31.75(7)
P2 Fe1 C46 133.40(6)
P1 Fe1 C46 136.73(6)
P3 Fe1 C46 94.77(6)
C46 O1 Fe1 89.16(13)
O2 C46 O1 117.7(2)
O2 C46 C47 121.0(2)
O1 C46 C47 121.3(2)
O2 C46 Fe1 58.70(11)
O1 C46 Fe1 59.10(11)
C47 C46 Fe1 176.12(18)
C46 C47 H47A 109.5
C46 C47 H47B 109.5
H47A C47 H47B 109.5
C46 C47 H47C 109.5
H47A C47 H47C 109.5
H47B C47 H47C 109.5
C46 O2 Fe1 89.73(13)
N2 N1 Fe1 118.97(14)
N2 N1 H1N 109.7(17)
Fe1 N1 H1N 103.4(17)
N2 N1 H2N 107.8(17)
Fe1 N1 H2N 108.0(18)
H1N N1 H2N 109(2)
N1 N2 H3N 105.8(17)
N1 N2 H4N 109.0(17)
H3N N2 H4N 111(3)
C1 B1 C8 111.47(19)
C1 B1 C7 105.72(18)
C8 B1 C7 111.69(19)
C1 B1 C9 109.50(19)
C8 B1 C9 108.04(18)
C7 B1 C9 110.42(19)
C2 C1 C6 115.6(2)
C2 C1 B1 124.3(2)
C6 C1 B1 119.9(2)
C3 C2 C1 122.2(2)
C3 C2 H2 118.9
C1 C2 H2 118.9
C4 C3 C2 120.7(2)
C4 C3 H3 119.7
C2 C3 H3 119.7
C3 C4 C5 118.6(3)
C3 C4 H4 120.7
C5 C4 H4 120.7
C6 C5 C4 120.2(3)
C6 C5 H5 119.9
C4 C5 H5 119.9
C5 C6 C1 122.7(2)
C5 C6 H6 118.7
C1 C6 H6 118.7
B1 C7 P1 113.89(15)
B1 C7 H7A 108.8
P1 C7 H7A 108.8
B1 C7 H7B 108.8
P1 C7 H7B 108.8
H7A C7 H7B 107.7
C7 P1 C16 106.33(10)
C7 P1 C10 104.37(10)
C16 P1 C10 96.12(10)
C7 P1 Fe1 112.53(7)
C16 P1 Fe1 116.58(7)
C10 P1 Fe1 118.91(7)
C11 C10 C15 118.3(2)
C11 C10 P1 122.75(18)
C15 C10 P1 118.84(17)
C12 C11 C10 120.9(2)
C12 C11 H11 119.5
C10 C11 H11 119.5
C11 C12 C13 120.6(2)
C11 C12 H12 119.7
C13 C12 H12 119.7
C12 C13 C14 119.2(2)
C12 C13 H13 120.4
C14 C13 H13 120.4
C15 C14 C13 120.4(2)
C15 C14 H14 119.8
C13 C14 H14 119.8
C14 C15 C10 120.5(2)
C14 C15 H15 119.7
C10 C15 H15 119.7
C17 C16 C21 118.9(2)
C17 C16 P1 120.45(17)
C21 C16 P1 120.63(17)
C16 C17 C18 121.0(2)
C16 C17 H17 119.5
C18 C17 H17 119.5
C19 C18 C17 119.8(2)
C19 C18 H18 120.1
C17 C18 H18 120.1
C20 C19 C18 119.6(2)
C20 C19 H19 120.2
C18 C19 H19 120.2
C19 C20 C21 120.8(2)
C19 C20 H20 119.6
C21 C20 H20 119.6
C20 C21 C16 119.8(2)
C20 C21 H21 120.1
C16 C21 H21 120.1
B1 C8 P2 111.68(16)
B1 C8 H8A 109.3
P2 C8 H8A 109.3
B1 C8 H8B 109.3
P2 C8 H8B 109.3
H8A C8 H8B 107.9
C8 P2 C28 108.71(11)
C8 P2 C22 103.99(10)
C28 P2 C22 98.19(10)
C8 P2 Fe1 115.63(8)
C28 P2 Fe1 110.68(7)
C22 P2 Fe1 117.98(8)
C27 C22 C23 119.0(2)
C27 C22 P2 121.68(17)
C23 C22 P2 119.28(18)
C24 C23 C22 120.4(2)
C24 C23 H23 119.8
C22 C23 H23 119.8
C23 C24 C25 120.3(2)
C23 C24 H24 119.9
C25 C24 H24 119.9
C26 C25 C24 119.3(2)
C26 C25 H25 120.3
C24 C25 H25 120.3
C25 C26 C27 120.7(2)
C25 C26 H26 119.6
C27 C26 H26 119.6
C22 C27 C26 120.2(2)
C22 C27 H27 119.9
C26 C27 H27 119.9
C29 C28 C33 118.3(2)
C29 C28 P2 122.72(17)
C33 C28 P2 118.50(17)
C30 C29 C28 120.6(2)
C30 C29 H29 119.7
C28 C29 H29 119.7
C29 C30 C31 120.5(2)
C29 C30 H30 119.7
C31 C30 H30 119.7
C30 C31 C32 119.5(2)
C30 C31 H31 120.3
C32 C31 H31 120.3
C33 C32 C31 120.1(2)
C33 C32 H32 120.0
C31 C32 H32 120.0
C32 C33 C28 121.0(2)
C32 C33 H33 119.5
C28 C33 H33 119.5
B1 C9 P3 111.33(15)
B1 C9 H9A 109.4
P3 C9 H9A 109.4
B1 C9 H9B 109.4
P3 C9 H9B 109.4
H9A C9 H9B 108.0
C9 P3 C34 103.62(10)
C9 P3 C40 107.59(10)
C34 P3 C40 95.52(10)
C9 P3 Fe1 113.11(8)
C34 P3 Fe1 118.00(8)
C40 P3 Fe1 116.91(7)
C35 C34 C39 118.9(2)
C35 C34 P3 120.16(18)
C39 C34 P3 120.90(17)
C34 C35 C36 120.2(2)
C34 C35 H35 119.9
C36 C35 H35 119.9
C37 C36 C35 120.4(2)
C37 C36 H36 119.8
C35 C36 H36 119.8
C36 C37 C38 119.8(2)
C36 C37 H37 120.1
C38 C37 H37 120.1
C39 C38 C37 120.0(2)
C39 C38 H38 120.0
C37 C38 H38 120.0
C38 C39 C34 120.6(2)
C38 C39 H39 119.7
C34 C39 H39 119.7
C41 C40 C45 118.8(2)
C41 C40 P3 122.73(18)
C45 C40 P3 118.37(17)
C42 C41 C40 120.5(2)
C42 C41 H41 119.8
C40 C41 H41 119.8
C41 C42 C43 120.3(2)
C41 C42 H42 119.9
C43 C42 H42 119.9
C44 C43 C42 119.8(2)
C44 C43 H43 120.1
C42 C43 H43 120.1
C45 C44 C43 119.8(2)
C45 C44 H44 120.1
C43 C44 H44 120.1
C44 C45 C40 120.8(2)
C44 C45 H45 119.6
C40 C45 H45 119.6
C101 C100 C105 120.5(10)
C101 C100 H100 119.8
C105 C100 H100 119.8
C100 C101 C102 119.2(9)
C100 C101 H101 120.4
C102 C101 H101 120.4
C101 C102 C103 120.8(8)
C101 C102 H102 119.6
C103 C102 H102 119.6
C102 C103 C104 119.9(8)
C102 C103 H103 120.0
C104 C103 H103 120.0
C105 C104 C103 119.2(8)
C105 C104 H104 120.4
C103 C104 H104 120.4
C104 C105 C100 120.4(9)
C104 C105 H105 119.8
C100 C105 H105 119.8
C301 C300 C305 119.6(10)
C301 C300 H300 120.2
C305 C300 H300 120.2
C300 C301 C302 120.1(10)
C300 C301 H301 119.9
C302 C301 H301 119.9
C303 C302 C301 120.6(10)
C303 C302 H302 119.7
C301 C302 H302 119.7
C302 C303 C304 119.0(9)
C302 C303 H303 120.5
C304 C303 H303 120.5
C305 C304 C303 121.0(11)
C305 C304 H304 119.5
C303 C304 H304 119.5
C304 C305 C300 119.8(11)
C304 C305 H305 120.1
C300 C305 H305 120.1
C202 C201 C200 110.9(9)
C202 C201 H20D 109.5
C200 C201 H20D 109.5
C202 C201 H20E 109.5
C200 C201 H20E 109.5
H20D C201 H20E 108.0
C201 C202 C203 110.6(8)
C201 C202 H20F 109.5
C203 C202 H20F 109.5
C201 C202 H20G 109.5
C203 C202 H20G 109.5
H20F C202 H20G 108.1
C202 C203 C204 108.0(8)
C202 C203 H20H 110.1
C204 C203 H20H 110.1
C202 C203 H20I 110.1
C204 C203 H20I 110.1
H20H C203 H20I 108.4

loop_
_geom_bond_atom_site_label_1
_geom_bond_atom_site_label_2
_geom_bond_distance
Fe1 O2 2.0692(16)
Fe1 N1 2.070(2)
Fe1 O1 2.0782(16)
Fe1 P2 2.2277(7)
Fe1 P1 2.2485(6)
Fe1 P3 2.2596(7)
Fe1 C46 2.422(2)
O1 C46 1.274(3)
C46 O2 1.268(3)
C46 C47 1.499(3)
C47 H47A 0.9800
C47 H47B 0.9800
C47 H47C 0.9800
N1 N2 1.450(3)
N1 H1N 0.896(16)
N1 H2N 0.898(16)
N2 H3N 0.917(16)
N2 H4N 0.898(16)
B1 C1 1.633(3)
B1 C8 1.665(3)
B1 C7 1.666(3)
B1 C9 1.672(3)
C1 C2 1.400(3)
C1 C6 1.401(3)
C2 C3 1.394(4)
C2 H2 0.9500
C3 C4 1.377(4)
C3 H3 0.9500
C4 C5 1.393(4)
C4 H4 0.9500
C5 C6 1.387(4)
C5 H5 0.9500
C6 H6 0.9500
C7 P1 1.815(2)
C7 H7A 0.9900
C7 H7B 0.9900
P1 C16 1.852(2)
P1 C10 1.861(2)
C10 C11 1.397(3)
C10 C15 1.403(3)
C11 C12 1.384(3)
C11 H11 0.9500
C12 C13 1.386(4)
C12 H12 0.9500
C13 C14 1.392(3)
C13 H13 0.9500
C14 C15 1.389(3)
C14 H14 0.9500
C15 H15 0.9500
C16 C17 1.388(3)
C16 C21 1.398(3)
C17 C18 1.392(3)
C17 H17 0.9500
C18 C19 1.386(3)
C18 H18 0.9500
C19 C20 1.382(3)
C19 H19 0.9500
C20 C21 1.391(3)
C20 H20 0.9500
C21 H21 0.9500
C8 P2 1.820(2)
C8 H8A 0.9900
C8 H8B 0.9900
P2 C28 1.844(2)
P2 C22 1.856(2)
C22 C27 1.388(3)
C22 C23 1.403(3)
C23 C24 1.386(3)
C23 H23 0.9500
C24 C25 1.390(4)
C24 H24 0.9500
C25 C26 1.388(3)
C25 H25 0.9500
C26 C27 1.389(3)
C26 H26 0.9500
C27 H27 0.9500
C28 C29 1.398(3)
C28 C33 1.402(3)
C29 C30 1.388(3)
C29 H29 0.9500
C30 C31 1.390(3)
C30 H30 0.9500
C31 C32 1.391(3)
C31 H31 0.9500
C32 C33 1.386(3)
C32 H32 0.9500
C33 H33 0.9500
C9 P3 1.818(2)
C9 H9A 0.9900
C9 H9B 0.9900
P3 C34 1.851(2)
P3 C40 1.852(2)
C34 C35 1.389(3)
C34 C39 1.392(3)
C35 C36 1.398(3)
C35 H35 0.9500
C36 C37 1.374(4)
C36 H36 0.9500
C37 C38 1.391(4)
C37 H37 0.9500
C38 C39 1.389(3)
C38 H38 0.9500
C39 H39 0.9500
C40 C41 1.392(3)
C40 C45 1.400(3)
C41 C42 1.388(3)
C41 H41 0.9500
C42 C43 1.391(3)
C42 H42 0.9500
C43 C44 1.388(3)
C43 H43 0.9500
C44 C45 1.387(3)
C44 H44 0.9500
C45 H45 0.9500
C100 C101 1.375(10)
C100 C105 1.383(10)
C100 H100 0.9500
C101 C102 1.377(9)
C101 H101 0.9500
C102 C103 1.379(9)
C102 H102 0.9500
C103 C104 1.386(10)
C103 H103 0.9500
C104 C105 1.380(10)
C104 H104 0.9500
C105 H105 0.9500
C300 C301 1.379(9)
C300 C305 1.385(10)
C300 H300 0.9500
C301 C302 1.389(10)
C301 H301 0.9500
C302 C303 1.371(11)
C302 H302 0.9500
C303 C304 1.386(10)
C303 H303 0.9500
C304 C305 1.376(11)
C304 H304 0.9500
C305 H305 0.9500
C200 C201 1.534(11)
C200 H20A 0.9800
C200 H20B 0.9800
C200 H20C 0.9800
C201 C202 1.515(12)
C201 H20D 0.9900
C201 H20E 0.9900
C202 C203 1.518(12)
C202 H20F 0.9900
C202 H20G 0.9900
C203 C204 1.562(11)
C203 H20H 0.9900
C203 H20I 0.9900
C204 H20J 0.9800
C204 H20K 0.9800
C204 H20L 0.9800
